data_7011814
loop_
_publ_author_name
'van Poppel, Laura H.'
'Bott, Simon G.'
'Barron, Andrew R.'

_publ_section_title
;
 1,4-Dioxobenzene compounds of aluminium
;
_journal_issue 17
_journal_name_full 'Journal of the Chemical Society, Dalton Transactions'
_journal_page_first 3327
_journal_paper_doi 10.1039/b204281a
_journal_year 2002
_chemical_formula_sum 'C16 H25 Al N O'
_chemical_formula_weight 274.35
_chemical_name_systematic
; 
? 
;
_space_group_IT_number 14
_symmetry_space_group_name_Hall '-P 2ybc'
_symmetry_space_group_name_H-M 'P 1 21/c 1'
_atom_sites_solution_hydrogens geom
_atom_sites_solution_primary direct
_atom_sites_solution_secondary difmap
_audit_creation_method SHELXL
_cell_angle_alpha 90.00
_cell_angle_beta 100.90(3)
_cell_angle_gamma 90.00
_cell_formula_units_Z 4
_cell_length_a 8.621(2)
_cell_length_b 12.516(3)
_cell_length_c 16.124(3)
_cell_measurement_temperature 293(2)
_cell_volume 1708.4(7)
_computing_structure_refinement 'SHELXL-93 (Sheldrick, 1993)'
_computing_structure_solution 'SHELXS-86 (Sheldrick, 1990)'
_diffrn_ambient_temperature 293(2)
_diffrn_radiation_monochromator graphite
_diffrn_radiation_source 'fine-focus sealed tube'
_diffrn_radiation_type MoK\a
_diffrn_radiation_wavelength 0.71073
_diffrn_reflns_av_R_equivalents 0.0530
_diffrn_reflns_av_sigmaI/netI 0.0736
_diffrn_reflns_limit_h_max 3
_diffrn_reflns_limit_h_min -9
_diffrn_reflns_limit_k_max 14
_diffrn_reflns_limit_k_min -13
_diffrn_reflns_limit_l_max 14
_diffrn_reflns_limit_l_min -16
_diffrn_reflns_number 4377
_diffrn_reflns_theta_max 23.42
_diffrn_reflns_theta_min 2.07
_exptl_absorpt_coefficient_mu 0.113
_exptl_crystal_density_diffrn 1.067
_exptl_crystal_F_000 596
_refine_diff_density_max 0.169
_refine_diff_density_min -0.125
_refine_diff_density_rms 0.032
_refine_ls_extinction_method none
_refine_ls_goodness_of_fit_all 0.910
_refine_ls_goodness_of_fit_obs 1.135
_refine_ls_matrix_type full
_refine_ls_number_parameters 172
_refine_ls_number_reflns 1990
_refine_ls_number_restraints 0
_refine_ls_restrained_S_all 0.910
_refine_ls_restrained_S_obs 1.135
_refine_ls_R_factor_all 0.0876
_refine_ls_R_factor_obs 0.0481
_refine_ls_shift/esd_max -0.006
_refine_ls_shift/esd_mean 0.001
_refine_ls_structure_factor_coef Fsqd
_refine_ls_weighting_details 'w=1/[\s^2^(Fo^2^)+(0.0640P)^2^+0.0000P] where P=(Fo^2^+2Fc^2^)/3'
_refine_ls_weighting_scheme calc
_refine_ls_wR_factor_all 0.1302
_refine_ls_wR_factor_obs 0.1166
_reflns_number_observed 1102
_reflns_number_total 1990
_reflns_observed_criterion >2sigma(I)
_cod_data_source_file b204281a.txt
_cod_data_source_block sgb
_cod_depositor_comments
;
The following automatic conversions were performed:

'_refine_ls_weighting_scheme' value 'calc
w=1/[\s^2^(Fo^2^)+(0.0640P)^2^+0.0000P] where P=(Fo^2^+2Fc^2^)/3' was
changed to 'calc'. New tag '_refine_ls_weighting_details' was
created. The value of the new tag was set to
'w=1/[\s^2^(Fo^2^)+(0.0640P)^2^+0.0000P] where P=(Fo^2^+2Fc^2^)/3'.

Automatic conversion script
Id: cif_fix_values 3143 2015-03-26 13:38:13Z robertas 
;
_cod_original_cell_volume 1708.5(6)
_cod_database_code 7011814

loop_
_symmetry_equiv_pos_as_xyz
'x, y, z'
'x, -y+1/2, z+1/2'
'-x, -y, -z'
'-x, y-1/2, -z-1/2'

loop_
_atom_site_aniso_label
_atom_site_aniso_U_11
_atom_site_aniso_U_22
_atom_site_aniso_U_33
_atom_site_aniso_U_23
_atom_site_aniso_U_13
_atom_site_aniso_U_12
Al 0.0505(6) 0.0552(7) 0.0552(9) 0.0049(7) 0.0075(5) -0.0040(5)
O1 0.0607(15) 0.065(2) 0.079(2) 0.019(2) 0.0252(13) -0.0115(13)
N4 0.055(2) 0.051(2) 0.062(2) 0.006(2) 0.010(2) -0.005(2)
C1 0.051(2) 0.053(2) 0.058(3) 0.010(2) 0.013(2) -0.010(2)
C2 0.065(2) 0.081(3) 0.041(3) -0.003(2) 0.006(2) -0.016(2)
C3 0.056(2) 0.073(3) 0.055(3) -0.002(2) 0.000(2) -0.020(2)
C5 0.075(2) 0.065(3) 0.099(4) 0.019(3) -0.007(2) -0.014(2)
C6 0.082(3) 0.080(3) 0.130(5) 0.006(3) -0.007(3) -0.029(3)
C7 0.063(3) 0.109(4) 0.088(4) -0.020(3) -0.004(3) -0.010(3)
C8 0.065(2) 0.094(4) 0.068(3) 0.004(3) -0.002(2) 0.001(3)
C9 0.066(2) 0.063(3) 0.056(3) 0.009(2) 0.011(2) -0.001(2)
C11 0.063(2) 0.068(3) 0.079(4) 0.012(3) 0.006(2) 0.004(2)
C12 0.117(4) 0.091(4) 0.128(5) -0.003(4) 0.050(3) 0.025(3)
C13 0.068(3) 0.115(4) 0.200(6) -0.013(4) -0.023(3) 0.022(3)
C14 0.107(3) 0.085(3) 0.124(5) 0.033(3) 0.029(3) 0.030(3)
C21 0.086(3) 0.068(3) 0.048(3) 0.003(2) 0.025(2) -0.006(2)
C22 0.246(7) 0.183(6) 0.134(6) 0.027(5) 0.093(5) 0.136(6)
C23 0.174(6) 0.325(10) 0.106(6) -0.111(6) 0.025(5) -0.087(6)
C24 0.286(8) 0.112(5) 0.170(7) 0.000(5) 0.156(6) -0.034(5)

loop_
_atom_site_label
_atom_site_type_symbol
_atom_site_fract_x
_atom_site_fract_y
_atom_site_fract_z
_atom_site_U_iso_or_equiv
_atom_site_thermal_displace_type
_atom_site_occupancy
_atom_site_calc_flag
_atom_site_refinement_flags
_atom_site_disorder_group
Al Al -0.29338(11) -0.18671(9) 0.12791(7) 0.0540(4) Uani 1 d . .
O1 O -0.2436(2) -0.0754(2) 0.0742(2) 0.0664(8) Uani 1 d . .
N4 N -0.4903(3) -0.2310(2) 0.0477(2) 0.0561(9) Uani 1 d . .
C1 C -0.1229(4) -0.0397(3) 0.0379(3) 0.0535(11) Uani 1 d . .
C2 C 0.0091(4) 0.0073(3) 0.0853(2) 0.0625(12) Uani 1 d . .
H2 H 0.0162(4) 0.0135(3) 0.1452(2) 0.075 Uiso 1 d R .
C3 C -0.1294(4) -0.0461(3) -0.0480(3) 0.0628(12) Uani 1 d . .
H3 H -0.2204(4) -0.0786(3) -0.0822(3) 0.075 Uiso 1 d R .
C5 C -0.5627(4) -0.3231(3) 0.0577(3) 0.0827(14) Uani 1 d . .
H5 H -0.5146(4) -0.3684(3) 0.1035(3) 0.099 Uiso 1 d R .
C6 C -0.6982(5) -0.3566(4) 0.0056(4) 0.101(2) Uani 1 d . .
H6 H -0.7462(5) -0.4233(4) 0.0158(4) 0.121 Uiso 1 d R .
C7 C -0.7640(5) -0.2913(4) -0.0595(3) 0.089(2) Uani 1 d . .
H7 H -0.8587(5) -0.3134(4) -0.0969(3) 0.107 Uiso 1 d R .
C8 C -0.6941(4) -0.1969(4) -0.0705(3) 0.0776(13) Uani 1 d . .
H8 H -0.7391(4) -0.1509(4) -0.1164(3) 0.093 Uiso 1 d R .
C9 C -0.5578(4) -0.1699(3) -0.0165(2) 0.0620(11) Uani 1 d . .
H9 H -0.5091(4) -0.1023(3) -0.0233(2) 0.074 Uiso 1 d R .
C11 C -0.1418(4) -0.3072(3) 0.1314(3) 0.0710(13) Uani 1 d . .
C12 C -0.1271(5) -0.3400(4) 0.0416(4) 0.108(2) Uani 1 d . .
H12A H -0.0541(5) -0.3982(4) 0.0432(4) 0.163 Uiso 1 d R .
H12B H -0.2294(5) -0.3617(4) 0.0119(4) 0.163 Uiso 1 d R .
H12C H -0.0909(5) -0.2802(4) 0.0132(4) 0.163 Uiso 1 d R .
C13 C 0.0221(5) -0.2704(4) 0.1774(4) 0.134(2) Uani 1 d . .
H13A H 0.0970(5) -0.3276(4) 0.1796(4) 0.201 Uiso 1 d R .
H13B H 0.0554(5) -0.2110(4) 0.1474(4) 0.201 Uiso 1 d R .
H13C H 0.0157(5) -0.2488(4) 0.2337(4) 0.201 Uiso 1 d R .
C14 C -0.1834(5) -0.4092(4) 0.1754(3) 0.104(2) Uani 1 d . .
H14A H -0.1050(5) -0.4633(4) 0.1739(3) 0.157 Uiso 1 d R .
H14B H -0.1858(5) -0.3912(4) 0.2330(3) 0.157 Uiso 1 d R .
H14C H -0.2851(5) -0.4357(4) 0.1485(3) 0.157 Uiso 1 d R .
C21 C -0.3701(4) -0.1394(3) 0.2302(3) 0.0658(12) Uani 1 d . .
C22 C -0.4925(8) -0.0527(5) 0.2086(4) 0.180(3) Uani 1 d . .
H22A H -0.5305(8) -0.0293(5) 0.2578(4) 0.271 Uiso 1 d R .
H22B H -0.4472(8) 0.0067(5) 0.1840(4) 0.271 Uiso 1 d R .
H22C H -0.5786(8) -0.0815(5) 0.1682(4) 0.271 Uiso 1 d R .
C23 C -0.2366(7) -0.0930(6) 0.2938(4) 0.202(4) Uani 1 d . .
H23A H -0.2733(7) -0.0700(6) 0.3435(4) 0.303 Uiso 1 d R .
H23B H -0.1544(7) -0.1451(6) 0.3091(4) 0.303 Uiso 1 d R .
H23C H -0.1961(7) -0.0327(6) 0.2679(4) 0.303 Uiso 1 d R .
C24 C -0.4450(8) -0.2245(4) 0.2773(4) 0.175(3) Uani 1 d . .
H24A H -0.4781(8) -0.1940(4) 0.3257(4) 0.262 Uiso 1 d R .
H24B H -0.5349(8) -0.2540(4) 0.2400(4) 0.262 Uiso 1 d R .
H24C H -0.3692(8) -0.2800(4) 0.2952(4) 0.262 Uiso 1 d R .

loop_
_atom_type_symbol
_atom_type_description
_atom_type_scat_dispersion_real
_atom_type_scat_dispersion_imag
_atom_type_scat_source
C C 0.0033 0.0016 'International Tables Vol C Tables 4.2.6.8 and 6.1.1.4'
H H 0.0000 0.0000 'International Tables Vol C Tables 4.2.6.8 and 6.1.1.4'
N N 0.0061 0.0033 'International Tables Vol C Tables 4.2.6.8 and 6.1.1.4'
O O 0.0106 0.0060 'International Tables Vol C Tables 4.2.6.8 and 6.1.1.4'
Al Al 0.0645 0.0514 'International Tables Vol C Tables 4.2.6.8 and 6.1.1.4'

loop_
_geom_angle_atom_site_label_1
_geom_angle_atom_site_label_2
_geom_angle_atom_site_label_3
_geom_angle
_geom_angle_site_symmetry_1
_geom_angle_site_symmetry_3
_geom_angle_publ_flag
O1 Al C21 109.2(2) . . ?
O1 Al C11 113.5(2) . . ?
C21 Al C11 121.6(2) . . ?
O1 Al N4 99.14(13) . . ?
C21 Al N4 104.13(14) . . ?
C11 Al N4 106.26(15) . . ?
C1 O1 Al 139.4(2) . . ?
C9 N4 C5 116.5(3) . . ?
C9 N4 Al 122.4(2) . . ?
C5 N4 Al 121.2(3) . . ?
O1 C1 C3 121.6(3) . . ?
O1 C1 C2 121.4(4) . . ?
C3 C1 C2 117.0(3) . . ?
C1 C2 C3 121.3(4) . 3 ?
C1 C3 C2 121.7(3) . 3 ?
N4 C5 C6 123.6(4) . . ?
C7 C6 C5 118.1(4) . . ?
C8 C7 C6 119.5(4) . . ?
C7 C8 C9 118.9(4) . . ?
N4 C9 C8 123.4(4) . . ?
C12 C11 C13 107.6(4) . . ?
C12 C11 C14 106.4(4) . . ?
C13 C11 C14 107.5(4) . . ?
C12 C11 Al 110.3(3) . . ?
C13 C11 Al 109.0(3) . . ?
C14 C11 Al 115.7(3) . . ?
C22 C21 C23 106.9(5) . . ?
C22 C21 C24 105.9(4) . . ?
C23 C21 C24 105.8(5) . . ?
C22 C21 Al 110.6(3) . . ?
C23 C21 Al 110.5(3) . . ?
C24 C21 Al 116.5(3) . . ?

loop_
_geom_bond_atom_site_label_1
_geom_bond_atom_site_label_2
_geom_bond_distance
_geom_bond_site_symmetry_2
_geom_bond_publ_flag
Al O1 1.736(3) . ?
Al C21 1.980(4) . ?
Al C11 1.989(4) . ?
Al N4 2.008(3) . ?
O1 C1 1.362(4) . ?
N4 C9 1.328(4) . ?
N4 C5 1.336(4) . ?
C1 C3 1.379(5) . ?
C1 C2 1.377(4) . ?
C2 C3 1.381(5) 3 ?
C3 C2 1.381(5) 3 ?
C5 C6 1.369(5) . ?
C6 C7 1.366(6) . ?
C7 C8 1.353(5) . ?
C8 C9 1.367(5) . ?
C11 C12 1.533(6) . ?
C11 C13 1.536(5) . ?
C11 C14 1.536(6) . ?
C21 C22 1.507(6) . ?
C21 C23 1.506(6) . ?
C21 C24 1.521(6) . ?
